data_2229917
loop_
_publ_author_name
'Shakuntala, K.'
'Foro, Sabine'
'Gowda, B. Thimme'

_publ_section_title
;
 4-Chloro-<i>N</i>-(3,5-dichlorophenyl)benzenesulfonamide
;
_journal_coeditor_code BQ2298
_journal_issue 5
_journal_name_full 'Acta Crystallographica Section E'
_journal_page_first o1219
_journal_paper_doi 10.1107/S160053681101470X
_journal_volume 67
_journal_year 2011
_chemical_formula_iupac 'C12 H8 Cl3 N O2 S'
_chemical_formula_moiety 'C12 H8 Cl3 N O2 S'
_chemical_formula_sum 'C12 H8 Cl3 N O2 S'
_chemical_formula_weight 336.60
_chemical_name_systematic
;
4-Chloro-<i>N</i>-(3,5-dichlorophenyl)benzenesulfonamide
;
_space_group_IT_number 2
_symmetry_cell_setting triclinic
_symmetry_space_group_name_Hall '-P 1'
_symmetry_space_group_name_H-M 'P -1'
_atom_sites_solution_hydrogens geom
_atom_sites_solution_primary direct
_atom_sites_solution_secondary difmap
_audit_creation_method SHELXL97
_cell_angle_alpha 113.52(2)
_cell_angle_beta 90.490(10)
_cell_angle_gamma 96.500(10)
_cell_formula_units_Z 2
_cell_length_a 4.9350(10)
_cell_length_b 11.630(2)
_cell_length_c 13.115(2)
_cell_measurement_reflns_used 1578
_cell_measurement_temperature 293(2)
_cell_measurement_theta_max 27.77
_cell_measurement_theta_min 3.03
_cell_volume 684.6(2)
_computing_cell_refinement 'CrysAlis RED (Oxford Diffraction, 2009)'
_computing_data_collection 'CrysAlis CCD (Oxford Diffraction, 2009)'
_computing_data_reduction 'CrysAlis RED (Oxford Diffraction, 2009)'
_computing_molecular_graphics 'PLATON (Spek, 2009)'
_computing_publication_material 'SHELXL97 (Sheldrick, 2008)'
_computing_structure_refinement 'SHELXL97 (Sheldrick, 2008)'
_computing_structure_solution 'SHELXS97 (Sheldrick, 2008)'
_diffrn_ambient_temperature 293(2)
_diffrn_measured_fraction_theta_full 0.997
_diffrn_measured_fraction_theta_max 0.997
_diffrn_measurement_device_type 'Oxford Diffraction Xcalibur diffractometer with Sapphire CCD detector'
_diffrn_measurement_method 'Rotation method data acquisition using \w and \f'
_diffrn_radiation_monochromator graphite
_diffrn_radiation_source 'fine-focus sealed tube'
_diffrn_radiation_type MoK\a
_diffrn_radiation_wavelength 0.71073
_diffrn_reflns_av_R_equivalents 0.0126
_diffrn_reflns_av_sigmaI/netI 0.0219
_diffrn_reflns_limit_h_max 4
_diffrn_reflns_limit_h_min -6
_diffrn_reflns_limit_k_max 14
_diffrn_reflns_limit_k_min -14
_diffrn_reflns_limit_l_max 16
_diffrn_reflns_limit_l_min -15
_diffrn_reflns_number 4440
_diffrn_reflns_theta_full 26.37
_diffrn_reflns_theta_max 26.37
_diffrn_reflns_theta_min 3.04
_diffrn_standards_decay_% 0
_diffrn_standards_number 0
_exptl_absorpt_coefficient_mu 0.816
_exptl_absorpt_correction_T_max 0.9228
_exptl_absorpt_correction_T_min 0.7802
_exptl_absorpt_correction_type multi-scan
_exptl_absorpt_process_details '(CrysAlis RED; Oxford Diffraction, 2009)'
_exptl_crystal_colour colourless
_exptl_crystal_density_diffrn 1.633
_exptl_crystal_density_method 'not measured'
_exptl_crystal_description prism
_exptl_crystal_F_000 340
_exptl_crystal_size_max 0.32
_exptl_crystal_size_mid 0.20
_exptl_crystal_size_min 0.10
_refine_diff_density_max 0.358
_refine_diff_density_min -0.330
_refine_ls_extinction_method none
_refine_ls_goodness_of_fit_ref 1.028
_refine_ls_hydrogen_treatment mixed
_refine_ls_matrix_type full
_refine_ls_number_parameters 175
_refine_ls_number_reflns 2785
_refine_ls_number_restraints 1
_refine_ls_restrained_S_all 1.028
_refine_ls_R_factor_all 0.0472
_refine_ls_R_factor_gt 0.0342
_refine_ls_shift/su_max 0.005
_refine_ls_shift/su_mean 0.001
_refine_ls_structure_factor_coef Fsqd
_refine_ls_weighting_details 'calc w = 1/[\s^2^(Fo^2^)+(0.0393P)^2^+0.3103P] where P=(Fo^2^+2Fc^2^)/3'
_refine_ls_weighting_scheme calc
_refine_ls_wR_factor_gt 0.0791
_refine_ls_wR_factor_ref 0.0855
_reflns_number_gt 2236
_reflns_number_total 2785
_reflns_threshold_expression I>2\s(I)
_cod_data_source_file bq2298.cif
_cod_data_source_block I
_cod_database_code 2229917
_cod_database_fobs_code 2229917

loop_
_symmetry_equiv_pos_as_xyz
'x, y, z'
'-x, -y, -z'

loop_
_atom_site_type_symbol
_atom_site_label
_atom_site_fract_x
_atom_site_fract_y
_atom_site_fract_z
_atom_site_U_iso_or_equiv
_atom_site_adp_type
_atom_site_calc_flag
_atom_site_refinement_flags
_atom_site_occupancy
_atom_site_symmetry_multiplicity
_atom_site_disorder_assembly
_atom_site_disorder_group
C C1 0.7071(4) 0.7199(2) 0.24024(17) 0.0357(5) Uani d . 1 1 . .
C C2 0.8325(5) 0.7573(2) 0.34566(19) 0.0443(5) Uani d . 1 1 . .
H H2 0.7746 0.7164 0.3913 0.053 Uiso calc R 1 1 . .
C C3 1.0431(5) 0.8552(2) 0.3823(2) 0.0506(6) Uani d . 1 1 . .
H H3 1.1295 0.8807 0.4525 0.061 Uiso calc R 1 1 . .
C C4 1.1242(5) 0.9149(2) 0.3139(2) 0.0466(6) Uani d . 1 1 . .
C C5 0.9996(5) 0.8800(2) 0.2095(2) 0.0507(6) Uani d . 1 1 . .
H H5 1.0565 0.9221 0.1648 0.061 Uiso calc R 1 1 . .
C C6 0.7896(5) 0.7817(2) 0.17258(19) 0.0454(5) Uani d . 1 1 . .
H H6 0.7035 0.7569 0.1024 0.055 Uiso calc R 1 1 . .
C C7 0.7357(4) 0.39831(19) 0.18639(16) 0.0330(4) Uani d . 1 1 . .
C C8 0.6937(4) 0.4095(2) 0.29448(17) 0.0388(5) Uani d . 1 1 . .
H H8 0.5776 0.4644 0.3387 0.047 Uiso calc R 1 1 . .
C C9 0.8290(5) 0.3369(2) 0.33442(18) 0.0416(5) Uani d . 1 1 . .
C C10 1.0005(5) 0.2536(2) 0.27211(19) 0.0463(6) Uani d . 1 1 . .
H H10 1.0892 0.2057 0.3010 0.056 Uiso calc R 1 1 . .
C C11 1.0357(4) 0.2439(2) 0.16442(19) 0.0400(5) Uani d . 1 1 . .
C C12 0.9083(4) 0.3151(2) 0.12094(18) 0.0365(5) Uani d . 1 1 . .
H H12 0.9373 0.3077 0.0487 0.044 Uiso calc R 1 1 . .
N N1 0.5991(4) 0.46264(17) 0.13400(14) 0.0382(4) Uani d D 1 1 . .
H H1N 0.645(5) 0.452(2) 0.0694(15) 0.046 Uiso d D 1 1 . .
O O1 0.3111(3) 0.58358(15) 0.28347(12) 0.0442(4) Uani d . 1 1 . .
O O2 0.2996(3) 0.59558(15) 0.09918(12) 0.0442(4) Uani d . 1 1 . .
Cl Cl1 1.39180(14) 1.03860(7) 0.36017(7) 0.0681(2) Uani d . 1 1 . .
Cl Cl2 0.77531(16) 0.35067(7) 0.46970(5) 0.0603(2) Uani d . 1 1 . .
Cl Cl3 1.24838(13) 0.13818(6) 0.08193(6) 0.05370(18) Uani d . 1 1 . .
S S1 0.45009(11) 0.58943(5) 0.19092(4) 0.03502(14) Uani d . 1 1 . .

loop_
_atom_site_aniso_label
_atom_site_aniso_U_11
_atom_site_aniso_U_22
_atom_site_aniso_U_33
_atom_site_aniso_U_12
_atom_site_aniso_U_13
_atom_site_aniso_U_23
C1 0.0393(11) 0.0375(11) 0.0312(10) 0.0088(9) 0.0033(9) 0.0137(9)
C2 0.0567(14) 0.0441(13) 0.0365(12) 0.0058(11) -0.0029(10) 0.0210(10)
C3 0.0594(15) 0.0460(13) 0.0460(14) 0.0057(11) -0.0123(11) 0.0187(11)
C4 0.0438(13) 0.0368(12) 0.0563(15) 0.0068(10) -0.0006(11) 0.0154(11)
C5 0.0588(15) 0.0504(14) 0.0501(14) 0.0054(12) 0.0082(12) 0.0279(12)
C6 0.0553(14) 0.0514(14) 0.0321(11) 0.0054(11) 0.0030(10) 0.0197(10)
C7 0.0362(11) 0.0341(11) 0.0301(10) -0.0015(8) -0.0025(8) 0.0159(8)
C8 0.0454(12) 0.0407(12) 0.0311(11) 0.0013(9) 0.0002(9) 0.0164(9)
C9 0.0505(13) 0.0444(12) 0.0329(11) -0.0039(10) -0.0028(10) 0.0212(10)
C10 0.0528(14) 0.0444(13) 0.0480(14) 0.0032(11) -0.0076(11) 0.0263(11)
C11 0.0390(12) 0.0362(11) 0.0423(12) 0.0001(9) -0.0002(9) 0.0145(10)
C12 0.0388(11) 0.0382(11) 0.0327(11) -0.0005(9) 0.0000(9) 0.0160(9)
N1 0.0495(11) 0.0440(10) 0.0249(9) 0.0105(8) 0.0057(8) 0.0166(8)
O1 0.0453(9) 0.0560(10) 0.0342(8) 0.0078(7) 0.0101(7) 0.0206(7)
O2 0.0448(9) 0.0574(10) 0.0330(8) 0.0125(7) -0.0027(7) 0.0194(7)
Cl1 0.0579(4) 0.0520(4) 0.0911(6) -0.0058(3) -0.0129(4) 0.0292(4)
Cl2 0.0874(5) 0.0668(4) 0.0378(3) 0.0071(3) 0.0023(3) 0.0333(3)
Cl3 0.0543(4) 0.0469(3) 0.0610(4) 0.0135(3) 0.0063(3) 0.0209(3)
S1 0.0375(3) 0.0434(3) 0.0262(3) 0.0081(2) 0.0021(2) 0.0154(2)

loop_
_atom_type_symbol
_atom_type_description
_atom_type_scat_dispersion_real
_atom_type_scat_dispersion_imag
_atom_type_scat_source
C C 0.0033 0.0016 'International Tables Vol C Tables 4.2.6.8 and 6.1.1.4'
H H 0.0000 0.0000 'International Tables Vol C Tables 4.2.6.8 and 6.1.1.4'
N N 0.0061 0.0033 'International Tables Vol C Tables 4.2.6.8 and 6.1.1.4'
O O 0.0106 0.0060 'International Tables Vol C Tables 4.2.6.8 and 6.1.1.4'
Cl Cl 0.1484 0.1585 'International Tables Vol C Tables 4.2.6.8 and 6.1.1.4'
S S 0.1246 0.1234 'International Tables Vol C Tables 4.2.6.8 and 6.1.1.4'

loop_
_geom_angle_atom_site_label_1
_geom_angle_atom_site_label_2
_geom_angle_atom_site_label_3
_geom_angle_site_symmetry_1
_geom_angle_site_symmetry_3
_geom_angle
_geom_angle_publ_flag
C6 C1 C2 . . 120.5(2) ?
C6 C1 S1 . . 120.01(17) ?
C2 C1 S1 . . 119.48(17) ?
C3 C2 C1 . . 119.6(2) ?
C3 C2 H2 . . 120.2 ?
C1 C2 H2 . . 120.2 ?
C2 C3 C4 . . 119.2(2) ?
C2 C3 H3 . . 120.4 ?
C4 C3 H3 . . 120.4 ?
C3 C4 C5 . . 121.8(2) ?
C3 C4 Cl1 . . 119.2(2) ?
C5 C4 Cl1 . . 119.0(2) ?
C6 C5 C4 . . 119.0(2) ?
C6 C5 H5 . . 120.5 ?
C4 C5 H5 . . 120.5 ?
C5 C6 C1 . . 119.8(2) ?
C5 C6 H6 . . 120.1 ?
C1 C6 H6 . . 120.1 ?
C12 C7 C8 . . 120.25(19) ?
C12 C7 N1 . . 116.01(18) ?
C8 C7 N1 . . 123.65(19) ?
C9 C8 C7 . . 118.2(2) ?
C9 C8 H8 . . 120.9 ?
C7 C8 H8 . . 120.9 ?
C10 C9 C8 . . 123.1(2) ?
C10 C9 Cl2 . . 118.69(17) ?
C8 C9 Cl2 . . 118.17(19) ?
C9 C10 C11 . . 117.1(2) ?
C9 C10 H10 . . 121.4 ?
C11 C10 H10 . . 121.4 ?
C12 C11 C10 . . 122.1(2) ?
C12 C11 Cl3 . . 119.20(18) ?
C10 C11 Cl3 . . 118.70(18) ?
C11 C12 C7 . . 119.2(2) ?
C11 C12 H12 . . 120.4 ?
C7 C12 H12 . . 120.4 ?
C7 N1 S1 . . 128.77(14) ?
C7 N1 H1N . . 116.4(17) ?
S1 N1 H1N . . 111.1(17) ?
O1 S1 O2 . . 120.01(10) ?
O1 S1 N1 . . 108.60(10) ?
O2 S1 N1 . . 104.03(9) ?
O1 S1 C1 . . 108.36(10) ?
O2 S1 C1 . . 107.64(10) ?
N1 S1 C1 . . 107.59(10) ?

loop_
_geom_bond_atom_site_label_1
_geom_bond_atom_site_label_2
_geom_bond_site_symmetry_2
_geom_bond_distance
_geom_bond_publ_flag
C1 C6 . 1.385(3) ?
C1 C2 . 1.389(3) ?
C1 S1 . 1.760(2) ?
C2 C3 . 1.376(3) ?
C2 H2 . 0.9300 ?
C3 C4 . 1.373(4) ?
C3 H3 . 0.9300 ?
C4 C5 . 1.379(3) ?
C4 Cl1 . 1.744(2) ?
C5 C6 . 1.376(3) ?
C5 H5 . 0.9300 ?
C6 H6 . 0.9300 ?
C7 C12 . 1.391(3) ?
C7 C8 . 1.390(3) ?
C7 N1 . 1.415(3) ?
C8 C9 . 1.381(3) ?
C8 H8 . 0.9300 ?
C9 C10 . 1.375(3) ?
C9 Cl2 . 1.742(2) ?
C10 C11 . 1.385(3) ?
C10 H10 . 0.9300 ?
C11 C12 . 1.377(3) ?
C11 Cl3 . 1.742(2) ?
C12 H12 . 0.9300 ?
N1 S1 . 1.6274(19) ?
N1 H1N . 0.844(16) ?
O1 S1 . 1.4207(16) ?
O2 S1 . 1.4387(15) ?

loop_
_geom_hbond_atom_site_label_D
_geom_hbond_atom_site_label_H
_geom_hbond_atom_site_label_A
_geom_hbond_site_symmetry_A
_geom_hbond_distance_DH
_geom_hbond_distance_HA
_geom_hbond_distance_DA
_geom_hbond_angle_DHA
N1 H1N O2 2_665 0.844(16) 2.082(17) 2.917(2) 170(2)

loop_
_geom_torsion_atom_site_label_1
_geom_torsion_atom_site_label_2
_geom_torsion_atom_site_label_3
_geom_torsion_atom_site_label_4
_geom_torsion_site_symmetry_1
_geom_torsion_site_symmetry_2
_geom_torsion_site_symmetry_3
_geom_torsion_site_symmetry_4
_geom_torsion
_geom_torsion_publ_flag
C6 C1 C2 C3 . . . . -1.0(3) ?
S1 C1 C2 C3 . . . . 176.71(18) ?
C1 C2 C3 C4 . . . . 0.5(4) ?
C2 C3 C4 C5 . . . . 0.4(4) ?
C2 C3 C4 Cl1 . . . . -179.78(18) ?
C3 C4 C5 C6 . . . . -0.6(4) ?
Cl1 C4 C5 C6 . . . . 179.53(18) ?
C4 C5 C6 C1 . . . . 0.0(4) ?
C2 C1 C6 C5 . . . . 0.8(3) ?
S1 C1 C6 C5 . . . . -176.95(18) ?
C12 C7 C8 C9 . . . . 0.5(3) ?
N1 C7 C8 C9 . . . . 176.8(2) ?
C7 C8 C9 C10 . . . . -0.6(3) ?
C7 C8 C9 Cl2 . . . . -179.79(16) ?
C8 C9 C10 C11 . . . . 0.0(4) ?
Cl2 C9 C10 C11 . . . . 179.18(17) ?
C9 C10 C11 C12 . . . . 0.8(3) ?
C9 C10 C11 Cl3 . . . . -179.32(18) ?
C10 C11 C12 C7 . . . . -0.9(3) ?
Cl3 C11 C12 C7 . . . . 179.18(16) ?
C8 C7 C12 C11 . . . . 0.3(3) ?
N1 C7 C12 C11 . . . . -176.30(19) ?
C12 C7 N1 S1 . . . . -162.46(16) ?
C8 C7 N1 S1 . . . . 21.1(3) ?
C7 N1 S1 O1 . . . . -39.3(2) ?
C7 N1 S1 O2 . . . . -168.24(18) ?
C7 N1 S1 C1 . . . . 77.8(2) ?
C6 C1 S1 O1 . . . . -151.25(18) ?
C2 C1 S1 O1 . . . . 31.0(2) ?
C6 C1 S1 O2 . . . . -20.1(2) ?
C2 C1 S1 O2 . . . . 162.20(17) ?
C6 C1 S1 N1 . . . . 91.51(19) ?
C2 C1 S1 N1 . . . . -86.23(19) ?

loop_
_cod_related_entry_id
_cod_related_entry_database
_cod_related_entry_code
1 ChemSpider 619515
